data_7100500
loop_
_publ_author_name
'Archan Dey'
'Gautam R. Desiraju'

_publ_section_title
;
Correlation between molecular
dipole moment and centrosymmetry
in some crystalline diphenyl ethers.
;
_journal_name_full 'Chemical Communications'
_journal_paper_doi 10.1039/b502516h
_journal_year 2005
_chemical_formula_moiety 'C14 H10 O5'
_chemical_formula_sum 'C14 H10 O5'
_chemical_formula_weight 258.22
_chemical_melting_point 557
_chemical_name_common '4,4'dicarboxylicdiphenyl ether'
_space_group_IT_number 61
_space_group_name_Hall '-P 2ac 2ab'
_space_group_name_H-M_alt 'P b c a'
_symmetry_cell_setting orthorhombic
_symmetry_space_group_name_Hall '-P 2ac 2ab'
_symmetry_space_group_name_H-M 'P b c a'
_cell_angle_alpha 90.00
_cell_angle_beta 90.00
_cell_angle_gamma 90.00
_cell_formula_units_Z 8
_cell_length_a 27.516(12)
_cell_length_b 14.904(7)
_cell_length_c 5.724(3)
_cell_measurement_temperature 298(2)
_cell_volume 2347.4(18)
_diffrn_ambient_temperature 298(2)
_exptl_crystal_density_diffrn 1.461
_cod_original_sg_symbol_H-M 'Pbca '
_cod_database_code 7100500

loop_
_symmetry_equiv_pos_as_xyz
'x, y, z'
'-x+1/2, -y, z+1/2'
'x+1/2, -y+1/2, -z'
'-x, y+1/2, -z+1/2'
'-x, -y, -z'
'x-1/2, y, -z-1/2'
'-x-1/2, y-1/2, z'
'x, -y-1/2, z-1/2'

loop_
_atom_site_label
_atom_site_type_symbol
_atom_site_fract_x
_atom_site_fract_y
_atom_site_fract_z
_atom_site_U_iso_or_equiv
_atom_site_adp_type
_atom_site_occupancy
_atom_site_symmetry_multiplicity
_atom_site_calc_flag
_atom_site_refinement_flags
_atom_site_disorder_assembly
_atom_site_disorder_group
O4 O 0.44257(12) 0.5905(2) 0.1100(6) 0.0650(11) Uani 1 1 d . . .
O1 O 0.62937(12) 0.6090(2) 0.7708(5) 0.0638(11) Uani 1 1 d . . .
O2 O 0.85420(14) 0.6009(2) 0.5748(6) 0.0706(11) Uani 1 1 d . . .
O3 O 0.82995(13) 0.6763(2) 0.2590(7) 0.0782(12) Uani 1 1 d . . .
C3 C 0.77030(17) 0.6331(3) 0.5333(9) 0.0420(14) Uani 1 1 d . . .
O5 O 0.41671(14) 0.6705(2) 0.4161(6) 0.0744(11) Uani 1 1 d . . .
C15 C 0.53602(18) 0.5764(3) 0.3195(8) 0.0479(14) Uani 1 1 d . . .
H15 H 0.5315 0.5477 0.1769 0.058 Uiso 1 1 calc R . .
C6 C 0.67490(16) 0.6170(3) 0.6757(9) 0.0445(13) Uani 1 1 d . . .
C14 C 0.58138(17) 0.5720(3) 0.4272(9) 0.0500(14) Uani 1 1 d . . .
H14 H 0.6068 0.5403 0.3593 0.060 Uiso 1 1 calc R . .
C18 C 0.54933(17) 0.6613(3) 0.7410(8) 0.0503(14) Uani 1 1 d . . .
H18 H 0.5538 0.6905 0.8830 0.060 Uiso 1 1 calc R . .
C16 C 0.49764(17) 0.6223(3) 0.4190(9) 0.0419(13) Uani 1 1 d . . .
C17 C 0.50460(17) 0.6629(3) 0.6321(9) 0.0483(14) Uani 1 1 d . . .
H17 H 0.4787 0.6919 0.7042 0.058 Uiso 1 1 calc R . .
C12 C 0.71190(17) 0.5851(3) 0.8151(8) 0.0460(14) Uani 1 1 d . . .
H12 H 0.7046 0.5584 0.9577 0.055 Uiso 1 1 calc R . .
C2 C 0.75937(17) 0.5925(3) 0.7446(9) 0.0506(14) Uani 1 1 d . . .
H2 H 0.7842 0.5702 0.8385 0.061 Uiso 1 1 calc R . .
C5 C 0.68532(16) 0.6584(3) 0.4673(9) 0.0495(14) Uani 1 1 d . . .
H5 H 0.6605 0.6809 0.3741 0.059 Uiso 1 1 calc R . .
C19 C 0.44962(18) 0.6264(3) 0.3051(10) 0.0482(15) Uani 1 1 d . . .
C13 C 0.58746(17) 0.6159(3) 0.6373(9) 0.0463(14) Uani 1 1 d . . .
C4 C 0.73321(17) 0.6659(3) 0.3981(8) 0.0445(13) Uani 1 1 d . . .
H4 H 0.7405 0.6939 0.2570 0.053 Uiso 1 1 calc R . .
C1 C 0.82105(19) 0.6379(3) 0.4498(11) 0.0531(16) Uani 1 1 d . . .
H1A H 0.380(3) 0.671(3) 0.296(10) 0.15(2) Uiso 1 1 d . . .
H2A H 0.893(3) 0.594(4) 0.491(11) 0.20(3) Uiso 1 1 d . . .

loop_
_atom_site_aniso_label
_atom_site_aniso_U_11
_atom_site_aniso_U_22
_atom_site_aniso_U_33
_atom_site_aniso_U_23
_atom_site_aniso_U_13
_atom_site_aniso_U_12
O4 0.051(2) 0.084(3) 0.060(3) -0.016(2) -0.007(2) -0.001(2)
O1 0.037(2) 0.106(3) 0.049(3) 0.015(2) 0.0001(19) -0.001(2)
O2 0.043(2) 0.093(3) 0.076(3) 0.012(2) -0.002(2) 0.008(2)
O3 0.047(3) 0.111(3) 0.077(3) 0.034(3) 0.005(2) 0.002(2)
C3 0.036(3) 0.047(3) 0.043(4) -0.005(3) 0.003(3) -0.004(3)
O5 0.044(2) 0.100(3) 0.080(3) -0.025(2) -0.008(2) 0.013(2)
C15 0.055(3) 0.048(3) 0.041(4) -0.004(3) 0.004(3) -0.011(3)
C6 0.038(3) 0.051(3) 0.044(4) -0.003(3) -0.005(3) 0.003(3)
C14 0.038(3) 0.059(4) 0.053(4) -0.001(3) 0.007(3) 0.003(3)
C18 0.046(3) 0.061(4) 0.045(4) 0.002(3) 0.007(3) -0.004(3)
C16 0.038(3) 0.045(3) 0.043(4) 0.005(3) 0.008(3) 0.000(3)
C17 0.042(3) 0.057(3) 0.045(4) 0.006(3) 0.008(3) 0.005(3)
C12 0.049(3) 0.053(3) 0.037(3) 0.005(3) -0.001(3) 0.002(3)
C2 0.045(4) 0.059(3) 0.047(4) 0.002(3) -0.009(3) 0.003(3)
C5 0.041(3) 0.060(4) 0.047(4) 0.007(3) -0.004(3) 0.001(3)
C19 0.038(4) 0.050(4) 0.057(4) 0.003(3) 0.004(3) 0.001(3)
C13 0.037(3) 0.057(4) 0.045(4) 0.009(3) 0.001(3) 0.000(3)
C4 0.051(3) 0.046(3) 0.037(3) 0.005(3) -0.003(3) -0.003(3)
C1 0.053(4) 0.054(4) 0.052(4) 0.002(3) -0.009(4) 0.000(3)

loop_
_geom_bond_atom_site_label_1
_geom_bond_atom_site_label_2
_geom_bond_distance
_geom_bond_site_symmetry_2
_geom_bond_publ_flag
O4 C19 1.253(5) . ?
O1 C6 1.371(5) . ?
O1 C13 1.387(5) . ?
O2 C1 1.284(5) . ?
O2 H2A 1.17(8) . ?
O3 C1 1.257(5) . ?
C3 C4 1.371(5) . ?
C3 C2 1.386(5) . ?
C3 C1 1.478(6) . ?
O5 C19 1.287(5) . ?
O5 H1A 1.22(7) . ?
C15 C16 1.381(5) . ?
C15 C14 1.394(5) . ?
C15 H15 0.9300 . ?
C6 C5 1.373(5) . ?
C6 C12 1.378(5) . ?
C14 C13 1.379(5) . ?
C14 H14 0.9300 . ?
C18 C17 1.380(5) . ?
C18 C13 1.382(5) . ?
C18 H18 0.9300 . ?
C16 C17 1.375(5) . ?
C16 C19 1.475(6) . ?
C17 H17 0.9300 . ?
C12 C2 1.371(5) . ?
C12 H12 0.9300 . ?
C2 H2 0.9300 . ?
C5 C4 1.381(5) . ?
C5 H5 0.9300 . ?
C4 H4 0.9300 . ?

loop_
_cod_related_entry_id
_cod_related_entry_database
_cod_related_entry_code
1 ChemSpider 67729
